data_1508948
loop_
_publ_author_name
'Nakai, Kenichiro'
'Kurahashi, Takuya'
'Matsubara, Seijiro'

_publ_section_title
;
 Synthesis of Quinolones by Nickel-Catalyzed Cycloaddition via Elimination
 of Nitrile.
;
_journal_issue 4
_journal_name_full 'Organic letters'
_journal_page_first 856
_journal_page_last 859
_journal_paper_doi 10.1021/ol303546p
_journal_volume 15
_journal_year 2013
_chemical_formula_sum 'C19 H19 N O'
_chemical_formula_weight 277.35
_chemical_name_systematic
; 
 ? 
;
_space_group_IT_number 14
_symmetry_cell_setting monoclinic
_symmetry_space_group_name_Hall '-P 2ybc'
_symmetry_space_group_name_H-M 'P 1 21/c 1'
_atom_sites_solution_hydrogens geom
_atom_sites_solution_primary direct
_atom_sites_solution_secondary difmap
_audit_creation_method SHELXL-97
_cell_angle_alpha 90.00
_cell_angle_beta 112.329(2)
_cell_angle_gamma 90.00
_cell_formula_units_Z 4
_cell_length_a 8.8897(13)
_cell_length_b 17.783(3)
_cell_length_c 10.6532(15)
_cell_measurement_reflns_used 3125
_cell_measurement_temperature 298(2)
_cell_measurement_theta_max 25.64
_cell_measurement_theta_min 2.29
_cell_volume 1557.8(4)
_computing_cell_refinement 'Bruker SMART'
_computing_data_collection 'Bruker SMART'
_computing_data_reduction 'Bruker SAINT'
_computing_molecular_graphics 'Bruker SHELXTL'
_computing_publication_material 'Bruker SHELXTL'
_computing_structure_refinement 'SHELXL-97 (Sheldrick, 1997)'
_computing_structure_solution 'SHELXS-97 (Sheldrick, 1990)'
_diffrn_ambient_temperature 298(2)
_diffrn_measured_fraction_theta_full 0.999
_diffrn_measured_fraction_theta_max 0.999
_diffrn_measurement_device_type 'CCD area detector'
_diffrn_measurement_method 'phi and omega scans'
_diffrn_radiation_monochromator graphite
_diffrn_radiation_source 'fine-focus sealed tube'
_diffrn_radiation_type MoK\a
_diffrn_radiation_wavelength 0.71073
_diffrn_reflns_av_R_equivalents 0.0186
_diffrn_reflns_av_sigmaI/netI 0.0196
_diffrn_reflns_limit_h_max 11
_diffrn_reflns_limit_h_min -7
_diffrn_reflns_limit_k_max 17
_diffrn_reflns_limit_k_min -22
_diffrn_reflns_limit_l_max 13
_diffrn_reflns_limit_l_min -13
_diffrn_reflns_number 9416
_diffrn_reflns_theta_full 26.98
_diffrn_reflns_theta_max 26.98
_diffrn_reflns_theta_min 2.29
_exptl_absorpt_coefficient_mu 0.073
_exptl_absorpt_correction_T_max 0.9986
_exptl_absorpt_correction_T_min 0.9928
_exptl_absorpt_correction_type none
_exptl_crystal_colour colorless
_exptl_crystal_density_diffrn 1.183
_exptl_crystal_density_method 'not measured'
_exptl_crystal_description plate
_exptl_crystal_F_000 592
_exptl_crystal_size_max 0.10
_exptl_crystal_size_mid 0.08
_exptl_crystal_size_min 0.02
_refine_diff_density_max 0.181
_refine_diff_density_min -0.174
_refine_diff_density_rms 0.034
_refine_ls_extinction_method none
_refine_ls_goodness_of_fit_ref 1.064
_refine_ls_hydrogen_treatment constr
_refine_ls_matrix_type full
_refine_ls_number_parameters 193
_refine_ls_number_reflns 3393
_refine_ls_number_restraints 0
_refine_ls_restrained_S_all 1.064
_refine_ls_R_factor_all 0.0590
_refine_ls_R_factor_gt 0.0471
_refine_ls_shift/su_max 0.000
_refine_ls_shift/su_mean 0.000
_refine_ls_structure_factor_coef Fsqd
_refine_ls_weighting_details 'calc w=1/[\s^2^(Fo^2^)+(0.0804P)^2^+0.1301P] where P=(Fo^2^+2Fc^2^)/3'
_refine_ls_weighting_scheme calc
_refine_ls_wR_factor_gt 0.1361
_refine_ls_wR_factor_ref 0.1446
_reflns_number_gt 2620
_reflns_number_total 3393
_reflns_threshold_expression >2sigma(I)
_cod_data_source_file ol303546p_si_002.cif
_cod_data_source_block 3bd
_cod_depositor_comments
;
The following automatic conversions were performed:

'_symmetry_cell_setting' value 'Monoclinic' changed to 'monoclinic'
according to /home/saulius/struct/CIF-dictionaries/cif_core.dic
dictionary named 'cif_core.dic' version 2.4.2 from 2011-04-26.

Automatic conversion script
Id: cif_fix_values 1891 2012-01-12 08:04:46Z andrius 
;
_cod_original_sg_symbol_H-M P2(1)/c
_cod_database_code 1508948

loop_
_symmetry_equiv_pos_as_xyz
'x, y, z'
'-x, y+1/2, -z+1/2'
'-x, -y, -z'
'x, -y-1/2, z-1/2'

loop_
_atom_site_label
_atom_site_type_symbol
_atom_site_fract_x
_atom_site_fract_y
_atom_site_fract_z
_atom_site_U_iso_or_equiv
_atom_site_adp_type
_atom_site_occupancy
_atom_site_symmetry_multiplicity
_atom_site_calc_flag
_atom_site_refinement_flags
N1 N 0.17840(12) 0.40691(6) 0.87763(11) 0.0466(3) Uani 1 1 d .
O1 O -0.00066(12) 0.34662(6) 0.94670(11) 0.0672(3) Uani 1 1 d .
C1 C 0.13997(15) 0.35233(7) 0.95299(13) 0.0502(3) Uani 1 1 d .
C2 C 0.33314(14) 0.41483(7) 0.87440(12) 0.0440(3) Uani 1 1 d .
C3 C 0.04620(14) 0.45194(7) 0.78688(13) 0.0451(3) Uani 1 1 d .
C4 C 0.45874(15) 0.36655(7) 0.95269(12) 0.0447(3) Uani 1 1 d .
C5 C 0.42694(16) 0.31190(7) 1.04163(13) 0.0492(3) Uani 1 1 d .
C6 C 0.60836(16) 0.37351(8) 0.93688(13) 0.0528(3) Uani 1 1 d .
H6 H 0.6930 0.3413 0.9852 0.063 Uiso 1 1 calc R
C7 C 0.27367(17) 0.30469(7) 1.03922(14) 0.0529(3) Uani 1 1 d .
C8 C 0.63358(17) 0.42593(9) 0.85299(15) 0.0583(4) Uani 1 1 d .
H8 H 0.7331 0.4284 0.8434 0.070 Uiso 1 1 calc R
C9 C 0.36159(16) 0.46998(8) 0.79296(14) 0.0561(4) Uani 1 1 d .
H9 H 0.2792 0.5034 0.7454 0.067 Uiso 1 1 calc R
C10 C 0.51002(17) 0.47518(9) 0.78264(15) 0.0621(4) Uani 1 1 d .
H10 H 0.5279 0.5121 0.7280 0.075 Uiso 1 1 calc R
C11 C 0.01004(17) 0.52053(8) 0.82762(15) 0.0578(4) Uani 1 1 d .
H11 H 0.0671 0.5379 0.9153 0.069 Uiso 1 1 calc R
C12 C -0.16207(19) 0.46875(10) 0.56874(15) 0.0683(4) Uani 1 1 d .
H12 H -0.2210 0.4509 0.4818 0.082 Uiso 1 1 calc R
C13 C 0.56258(19) 0.26252(9) 1.13685(17) 0.0679(4) Uani 1 1 d .
H13 H 0.5148 0.2364 1.1938 0.081 Uiso 1 1 calc R
C14 C -0.03976(17) 0.42580(8) 0.65797(14) 0.0580(4) Uani 1 1 d .
H14 H -0.0151 0.3791 0.6313 0.070 Uiso 1 1 calc R
C15 C -0.19760(19) 0.53763(10) 0.60721(17) 0.0709(5) Uani 1 1 d .
H15 H -0.2793 0.5670 0.5460 0.085 Uiso 1 1 calc R
C16 C 0.2222(2) 0.24728(10) 1.1197(2) 0.0802(5) Uani 1 1 d .
H16A H 0.2488 0.1977 1.0988 0.120 Uiso 1 1 calc R
H16B H 0.1069 0.2508 1.0965 0.120 Uiso 1 1 calc R
H16C H 0.2780 0.2568 1.2149 0.120 Uiso 1 1 calc R
C17 C -0.1127(2) 0.56340(9) 0.73609(19) 0.0718(4) Uani 1 1 d .
H17 H -0.1378 0.6101 0.7623 0.086 Uiso 1 1 calc R
C18 C 0.6114(3) 0.20081(11) 1.0611(3) 0.1064(7) Uani 1 1 d .
H18A H 0.6722 0.2223 1.0123 0.160 Uiso 1 1 calc R
H18B H 0.5155 0.1768 0.9983 0.160 Uiso 1 1 calc R
H18C H 0.6772 0.1643 1.1247 0.160 Uiso 1 1 calc R
C19 C 0.7078(2) 0.30595(14) 1.2355(2) 0.0982(7) Uani 1 1 d .
H19A H 0.7706 0.3262 1.1873 0.147 Uiso 1 1 calc R
H19B H 0.7746 0.2727 1.3054 0.147 Uiso 1 1 calc R
H19C H 0.6696 0.3462 1.2756 0.147 Uiso 1 1 calc R

loop_
_atom_site_aniso_label
_atom_site_aniso_U_11
_atom_site_aniso_U_22
_atom_site_aniso_U_33
_atom_site_aniso_U_23
_atom_site_aniso_U_13
_atom_site_aniso_U_12
N1 0.0361(5) 0.0507(6) 0.0525(6) 0.0083(5) 0.0163(4) 0.0024(4)
O1 0.0464(6) 0.0725(7) 0.0882(8) 0.0195(5) 0.0319(5) 0.0004(5)
C1 0.0449(7) 0.0492(7) 0.0594(8) 0.0042(6) 0.0231(6) -0.0014(5)
C2 0.0366(6) 0.0498(7) 0.0449(6) 0.0005(5) 0.0148(5) -0.0008(5)
C3 0.0348(6) 0.0495(7) 0.0518(7) 0.0071(5) 0.0172(5) 0.0002(5)
C4 0.0411(6) 0.0478(7) 0.0439(6) -0.0006(5) 0.0148(5) 0.0025(5)
C5 0.0493(7) 0.0455(7) 0.0524(7) 0.0033(5) 0.0189(6) 0.0068(5)
C6 0.0379(6) 0.0653(8) 0.0519(7) 0.0015(6) 0.0134(5) 0.0062(6)
C7 0.0550(8) 0.0454(7) 0.0617(8) 0.0084(6) 0.0258(6) 0.0036(5)
C8 0.0402(7) 0.0789(10) 0.0582(8) 0.0015(7) 0.0215(6) -0.0034(6)
C9 0.0420(7) 0.0658(8) 0.0595(8) 0.0177(6) 0.0181(6) 0.0043(6)
C10 0.0468(7) 0.0792(10) 0.0619(8) 0.0164(7) 0.0223(6) -0.0047(7)
C11 0.0512(8) 0.0583(8) 0.0603(8) -0.0007(6) 0.0171(6) 0.0024(6)
C12 0.0593(9) 0.0810(11) 0.0530(8) 0.0096(7) 0.0084(7) -0.0031(8)
C13 0.0615(9) 0.0685(9) 0.0774(10) 0.0270(8) 0.0304(8) 0.0213(7)
C14 0.0542(8) 0.0597(8) 0.0568(8) 0.0003(6) 0.0175(6) 0.0001(6)
C15 0.0519(8) 0.0775(11) 0.0739(10) 0.0290(8) 0.0132(7) 0.0113(7)
C16 0.0758(11) 0.0670(10) 0.1090(13) 0.0358(9) 0.0475(10) 0.0099(8)
C17 0.0692(10) 0.0564(9) 0.0901(12) 0.0103(8) 0.0305(9) 0.0166(7)
C18 0.1209(18) 0.0708(12) 0.1426(19) 0.0249(12) 0.0671(15) 0.0443(12)
C19 0.0722(12) 0.1286(18) 0.0730(11) 0.0312(11) 0.0041(9) 0.0106(11)

loop_
_atom_type_symbol
_atom_type_description
_atom_type_scat_dispersion_real
_atom_type_scat_dispersion_imag
_atom_type_scat_source
C C 0.0033 0.0016 'International Tables Vol C Tables 4.2.6.8 and 6.1.1.4'
H H 0.0000 0.0000 'International Tables Vol C Tables 4.2.6.8 and 6.1.1.4'
N N 0.0061 0.0033 'International Tables Vol C Tables 4.2.6.8 and 6.1.1.4'
O O 0.0106 0.0060 'International Tables Vol C Tables 4.2.6.8 and 6.1.1.4'

loop_
_geom_angle_atom_site_label_1
_geom_angle_atom_site_label_2
_geom_angle_atom_site_label_3
_geom_angle
C1 N1 C2 123.24(10)
C1 N1 C3 117.34(10)
C2 N1 C3 119.05(10)
O1 C1 N1 119.75(12)
O1 C1 C7 123.51(12)
N1 C1 C7 116.72(11)
C9 C2 N1 119.96(11)
C9 C2 C4 120.54(11)
N1 C2 C4 119.49(11)
C11 C3 C14 120.54(12)
C11 C3 N1 120.57(11)
C14 C3 N1 118.86(12)
C2 C4 C6 116.70(11)
C2 C4 C5 119.13(11)
C6 C4 C5 124.15(11)
C7 C5 C4 119.42(11)
C7 C5 C13 119.47(12)
C4 C5 C13 121.11(12)
C8 C6 C4 122.34(12)
C8 C6 H6 118.8
C4 C6 H6 118.8
C5 C7 C1 121.75(12)
C5 C7 C16 124.79(13)
C1 C7 C16 113.45(12)
C6 C8 C10 119.51(13)
C6 C8 H8 120.2
C10 C8 H8 120.2
C10 C9 C2 120.39(13)
C10 C9 H9 119.8
C2 C9 H9 119.8
C9 C10 C8 120.37(13)
C9 C10 H10 119.8
C8 C10 H10 119.8
C3 C11 C17 118.91(14)
C3 C11 H11 120.5
C17 C11 H11 120.5
C15 C12 C14 120.25(15)
C15 C12 H12 119.9
C14 C12 H12 119.9
C18 C13 C5 112.06(14)
C18 C13 C19 113.13(17)
C5 C13 C19 114.48(14)
C18 C13 H13 105.4
C5 C13 H13 105.4
C19 C13 H13 105.4
C12 C14 C3 119.82(14)
C12 C14 H14 120.1
C3 C14 H14 120.1
C12 C15 C17 119.90(14)
C12 C15 H15 120.1
C17 C15 H15 120.1
C7 C16 H16A 109.5
C7 C16 H16B 109.5
H16A C16 H16B 109.5
C7 C16 H16C 109.5
H16A C16 H16C 109.5
H16B C16 H16C 109.5
C15 C17 C11 120.57(15)
C15 C17 H17 119.7
C11 C17 H17 119.7
C13 C18 H18A 109.5
C13 C18 H18B 109.5
H18A C18 H18B 109.5
C13 C18 H18C 109.5
H18A C18 H18C 109.5
H18B C18 H18C 109.5
C13 C19 H19A 109.5
C13 C19 H19B 109.5
H19A C19 H19B 109.5
C13 C19 H19C 109.5
H19A C19 H19C 109.5
H19B C19 H19C 109.5

loop_
_geom_bond_atom_site_label_1
_geom_bond_atom_site_label_2
_geom_bond_distance
N1 C1 1.3827(16)
N1 C2 1.3961(16)
N1 C3 1.4469(15)
O1 C1 1.2305(16)
C1 C7 1.4644(19)
C2 C9 1.3948(18)
C2 C4 1.4041(17)
C3 C11 1.3732(19)
C3 C14 1.3743(19)
C4 C6 1.4082(18)
C4 C5 1.4580(18)
C5 C7 1.3590(19)
C5 C13 1.5247(18)
C6 C8 1.367(2)
C6 H6 0.9300
C7 C16 1.512(2)
C8 C10 1.382(2)
C8 H8 0.9300
C9 C10 1.3682(19)
C9 H9 0.9300
C10 H10 0.9300
C11 C17 1.383(2)
C11 H11 0.9300
C12 C15 1.366(3)
C12 C14 1.373(2)
C12 H12 0.9300
C13 C18 1.520(3)
C13 C19 1.529(3)
C13 H13 0.9800
C14 H14 0.9300
C15 C17 1.370(3)
C15 H15 0.9300
C16 H16A 0.9600
C16 H16B 0.9600
C16 H16C 0.9600
C17 H17 0.9300
C18 H18A 0.9600
C18 H18B 0.9600
C18 H18C 0.9600
C19 H19A 0.9600
C19 H19B 0.9600
C19 H19C 0.9600

loop_
_cod_related_entry_id
_cod_related_entry_database
_cod_related_entry_code
1 ChemSpider 30652124
